data_2310819
loop_
_publ_author_name
'Meyers, E.A.'
'Lipscomb, W.N.'

_publ_section_title
;
 The crystal structure of hydroxylamine
;
_journal_name_full 'Acta Crystallographica (1,1948-23,1967)'
_journal_page_first 583
_journal_page_last 587
_journal_volume 8
_journal_year 1955
_chemical_formula_sum 'H3 N O'
_chemical_name_systematic 'N H2 O H'
_space_group_IT_number 19
_symmetry_space_group_name_Hall 'P 2ac 2ab'
_symmetry_space_group_name_H-M 'P 21 21 21'
_cell_angle_alpha 90
_cell_angle_beta 90
_cell_angle_gamma 90
_cell_formula_units_Z 4
_cell_length_a 7.297
_cell_length_b 4.392
_cell_length_c 4.885
_cell_volume 156.557
_citation_journal_id_ASTM ACCRA9
_cod_data_source_file Meyers_ACCRA9_1955_518.cif
_cod_data_source_block H3N1O1
_cod_depositor_comments
;
 Marking attached hydrogen atoms.

 Antanas Vaitkus,
 2017-08-09
;
_cod_original_cell_volume 156.5566
_cod_original_formula_sum 'H3 N1 O1'
_cod_database_code 2310819

loop_
_symmetry_equiv_pos_as_xyz
x,y,z
-x+1/2,-y,z+1/2
x+1/2,-y+1/2,-z
-x,y+1/2,-z+1/2

loop_
_atom_site_label
_atom_site_type_symbol
_atom_site_fract_x
_atom_site_fract_y
_atom_site_fract_z
_atom_site_occupancy
_atom_site_U_iso_or_equiv
_atom_site_attached_hydrogens
O1 O-2 0.06 -0.062 -0.023 1 0.0 1
N1 N-1 0.121 0.244 0.063 1 0.0 2
